data_7024145
loop_
_publ_author_name
'Wooles, Ashley J.'
'Mills, David P.'
'Lewis, William'
'Blake, Alexander J.'
'Liddle, Stephen T.'

_publ_section_title
;
 Lanthanide tri-benzyl complexes: structural variations and useful
 precursors to phosphorus-stabilised lanthanide carbenes.
;
_journal_issue 2
_journal_name_full 'Dalton transactions (Cambridge, England : 2003)'
_journal_page_first 500
_journal_page_last 510
_journal_paper_doi 10.1039/b911717b
_journal_volume 39
_journal_year 2010
_chemical_formula_moiety 'C62 H77 La N4 P4 Si4'
_chemical_formula_sum 'C62 H77 La N4 P4 Si4'
_chemical_formula_weight 1253.43
_chemical_name_systematic
;
?
;
_space_group_IT_number 15
_symmetry_cell_setting monoclinic
_symmetry_space_group_name_Hall '-C 2yc'
_symmetry_space_group_name_H-M 'C 1 2/c 1'
_atom_sites_solution_hydrogens 'geom, Me from difmap'
_atom_sites_solution_primary direct
_atom_sites_solution_secondary difmap
_audit_creation_method 'enCIFer editing of SHELXL97 CIF output'
_cell_angle_alpha 90.00
_cell_angle_beta 131.118(2)
_cell_angle_gamma 90.00
_cell_formula_units_Z 8
_cell_length_a 31.4117(10)
_cell_length_b 25.7418(8)
_cell_length_c 21.0396(7)
_cell_measurement_reflns_used 20250
_cell_measurement_temperature 150(2)
_cell_measurement_theta_max 27.47
_cell_measurement_theta_min 2.25
_cell_volume 12816.5(8)
_computing_cell_refinement 'Bruker SAINT version 6.36a (Bruker, 2000)'
_computing_data_collection 'Bruker SMART version 5.625 (Bruker, 2001)'
_computing_data_reduction 'Bruker SAINT; Bruker SHELXTL (Bruker, 2001)'
_computing_molecular_graphics 'Bruker SHELXTL'
_computing_publication_material 'enCIFer(Allen et al.,2004);PLATON(Spek,2003)'
_computing_structure_refinement 'SHELXL-97 (Sheldrick, 1997)'
_computing_structure_solution 'Bruker SHELXTL'
_diffrn_ambient_temperature 150(2)
_diffrn_measured_fraction_theta_full 1.000
_diffrn_measured_fraction_theta_max 0.997
_diffrn_measurement_device_type 'Bruker SMART APEX CCD diffractometer'
_diffrn_measurement_method '\w rotation with narrow frames'
_diffrn_radiation_monochromator graphite
_diffrn_radiation_source 'normal-focus sealed tube'
_diffrn_radiation_type MoK\a
_diffrn_radiation_wavelength 0.71073
_diffrn_reflns_av_R_equivalents 0.0292
_diffrn_reflns_av_sigmaI/netI 0.0281
_diffrn_reflns_limit_h_max 40
_diffrn_reflns_limit_h_min -40
_diffrn_reflns_limit_k_max 32
_diffrn_reflns_limit_k_min -33
_diffrn_reflns_limit_l_max 27
_diffrn_reflns_limit_l_min -27
_diffrn_reflns_number 55829
_diffrn_reflns_theta_full 26.00
_diffrn_reflns_theta_max 27.52
_diffrn_reflns_theta_min 1.94
_diffrn_standards_decay_% 0
_diffrn_standards_number 0
_exptl_absorpt_coefficient_mu 0.881
_exptl_absorpt_correction_T_max 0.78
_exptl_absorpt_correction_T_min 0.66
_exptl_absorpt_correction_type multi-scan
_exptl_absorpt_process_details '(SADABS; Bruker, 2001)'
_exptl_crystal_colour Colourless
_exptl_crystal_density_diffrn 1.299
_exptl_crystal_density_method 'not measured'
_exptl_crystal_description Block
_exptl_crystal_F_000 5200
_exptl_crystal_size_max 0.48
_exptl_crystal_size_mid 0.29
_exptl_crystal_size_min 0.27
_refine_diff_density_max 0.845
_refine_diff_density_min -0.368
_refine_diff_density_rms 0.073
_refine_ls_extinction_method none
_refine_ls_goodness_of_fit_ref 1.037
_refine_ls_hydrogen_treatment constr
_refine_ls_matrix_type full
_refine_ls_number_parameters 688
_refine_ls_number_reflns 14735
_refine_ls_number_restraints 0
_refine_ls_restrained_S_all 1.037
_refine_ls_R_factor_all 0.0354
_refine_ls_R_factor_gt 0.0284
_refine_ls_shift/su_max 0.002
_refine_ls_shift/su_mean 0.000
_refine_ls_structure_factor_coef Fsqd
_refine_ls_weighting_details 'calc w=1/[\s^2^(Fo^2^)+(0.0390P)^2^+7.8983P] where P=(Fo^2^+2Fc^2^)/3'
_refine_ls_weighting_scheme calc
_refine_ls_wR_factor_gt 0.0680
_refine_ls_wR_factor_ref 0.0711
_reflns_number_gt 12845
_reflns_number_total 14735
_reflns_threshold_expression I>2\s(I)
_cod_data_source_file b911717b.txt
_cod_data_source_block 12
_cod_depositor_comments
;
The following automatic conversions were performed:

'_symmetry_cell_setting' value 'Monoclinic' changed to 'monoclinic'
according to /home/saulius/struct/CIF-dictionaries/cif_core.dic
dictionary named 'cif_core.dic' version 2.4.2 from 2011-04-26.

Automatic conversion script
Id: cif_fix_values 1891 2012-01-12 08:04:46Z andrius 
;
_cod_original_cell_volume 12816.5(7)
_cod_original_sg_symbol_H-M C2/c
_cod_database_code 7024145

loop_
_symmetry_equiv_pos_as_xyz
'x, y, z'
'-x, y, -z+1/2'
'x+1/2, y+1/2, z'
'-x+1/2, y+1/2, -z+1/2'
'-x, -y, -z'
'x, -y, z-1/2'
'-x+1/2, -y+1/2, -z'
'x+1/2, -y+1/2, z-1/2'

loop_
_atom_site_label
_atom_site_type_symbol
_atom_site_fract_x
_atom_site_fract_y
_atom_site_fract_z
_atom_site_U_iso_or_equiv
_atom_site_adp_type
_atom_site_occupancy
_atom_site_symmetry_multiplicity
_atom_site_calc_flag
_atom_site_refinement_flags
La1 La 0.265451(4) 0.619051(4) 0.755393(6) 0.01597(4) Uani 1 1 d .
C1 C 0.16524(8) 0.59212(7) 0.67854(12) 0.0227(4) Uani 1 1 d .
P1 P 0.17479(2) 0.529731(18) 0.67520(3) 0.01984(10) Uani 1 1 d .
P2 P 0.139670(19) 0.651410(18) 0.65360(3) 0.01828(10) Uani 1 1 d .
C2 C 0.11149(8) 0.66714(8) 0.70446(13) 0.0249(4) Uani 1 1 d .
C3 C 0.14191(9) 0.69865(9) 0.77538(14) 0.0327(5) Uani 1 1 d .
H3A H 0.1756 0.7149 0.7943 0.039 Uiso 1 1 calc R
C4 C 0.12320(12) 0.70653(11) 0.81909(16) 0.0456(6) Uani 1 1 d .
H4A H 0.1440 0.7284 0.8674 0.055 Uiso 1 1 calc R
C5 C 0.07468(13) 0.68275(12) 0.79241(19) 0.0530(7) Uani 1 1 d .
H5A H 0.0619 0.6883 0.8221 0.064 Uiso 1 1 calc R
C6 C 0.04451(12) 0.65083(11) 0.72267(19) 0.0502(7) Uani 1 1 d .
H6A H 0.0113 0.6340 0.7048 0.060 Uiso 1 1 calc R
C7 C 0.06269(10) 0.64321(9) 0.67866(16) 0.0359(5) Uani 1 1 d .
H7A H 0.0416 0.6214 0.6303 0.043 Uiso 1 1 calc R
C8 C 0.07958(8) 0.66098(7) 0.54162(12) 0.0220(4) Uani 1 1 d .
C9 C 0.03435(8) 0.69426(8) 0.51001(14) 0.0291(4) Uani 1 1 d .
H9A H 0.0330 0.7125 0.5479 0.035 Uiso 1 1 calc R
C10 C -0.00870(9) 0.70085(9) 0.42345(14) 0.0366(5) Uani 1 1 d .
H10A H -0.0390 0.7239 0.4026 0.044 Uiso 1 1 calc R
C11 C -0.00757(9) 0.67420(9) 0.36799(14) 0.0380(6) Uani 1 1 d .
H11A H -0.0369 0.6792 0.3090 0.046 Uiso 1 1 calc R
C12 C 0.03615(9) 0.64010(10) 0.39795(14) 0.0353(5) Uani 1 1 d .
H12A H 0.0365 0.6212 0.3596 0.042 Uiso 1 1 calc R
C13 C 0.07928(9) 0.63367(8) 0.48387(13) 0.0286(4) Uani 1 1 d .
H13A H 0.1092 0.6103 0.5040 0.034 Uiso 1 1 calc R
C14 C 0.14902(8) 0.48735(8) 0.71327(12) 0.0246(4) Uani 1 1 d .
C15 C 0.13199(9) 0.50764(9) 0.75402(14) 0.0336(5) Uani 1 1 d .
H15A H 0.1328 0.5441 0.7615 0.040 Uiso 1 1 calc R
C16 C 0.11364(12) 0.47465(11) 0.78418(16) 0.0476(7) Uani 1 1 d .
H16A H 0.1018 0.4887 0.8122 0.057 Uiso 1 1 calc R
C17 C 0.11246(12) 0.42164(11) 0.77370(16) 0.0496(7) Uani 1 1 d .
H17A H 0.1004 0.3993 0.7952 0.060 Uiso 1 1 calc R
C18 C 0.12868(11) 0.40109(10) 0.73214(17) 0.0446(6) Uani 1 1 d .
H18A H 0.1278 0.3646 0.7248 0.054 Uiso 1 1 calc R
C19 C 0.14626(9) 0.43366(8) 0.70106(14) 0.0329(5) Uani 1 1 d .
H19A H 0.1566 0.4194 0.6711 0.039 Uiso 1 1 calc R
C20 C 0.13264(9) 0.50433(8) 0.56770(13) 0.0276(4) Uani 1 1 d .
C21 C 0.07387(10) 0.50587(11) 0.51507(15) 0.0433(6) Uani 1 1 d .
H21A H 0.0568 0.5188 0.5359 0.052 Uiso 1 1 calc R
C22 C 0.04029(12) 0.48860(12) 0.43217(16) 0.0573(8) Uani 1 1 d .
H22A H 0.0003 0.4899 0.3964 0.069 Uiso 1 1 calc R
C23 C 0.06505(14) 0.46961(11) 0.40187(17) 0.0576(8) Uani 1 1 d .
H23A H 0.0420 0.4579 0.3452 0.069 Uiso 1 1 calc R
C24 C 0.12294(13) 0.46764(10) 0.45345(16) 0.0490(7) Uani 1 1 d .
H24A H 0.1399 0.4543 0.4326 0.059 Uiso 1 1 calc R
C25 C 0.15658(11) 0.48519(8) 0.53620(14) 0.0348(5) Uani 1 1 d .
H25A H 0.1966 0.4840 0.5715 0.042 Uiso 1 1 calc R
N1 N 0.24172(7) 0.52133(6) 0.72880(10) 0.0209(3) Uani 1 1 d .
Si1 Si 0.28920(2) 0.47207(2) 0.78552(4) 0.02483(12) Uani 1 1 d .
C26 C 0.36091(9) 0.50176(9) 0.84648(15) 0.0360(5) Uani 1 1 d .
H26A H 0.3667 0.5116 0.8076 0.054 Uiso 1 1 calc R
H26B H 0.3898 0.4765 0.8874 0.054 Uiso 1 1 calc R
H26C H 0.3638 0.5327 0.8763 0.054 Uiso 1 1 calc R
C27 C 0.28199(11) 0.41851(8) 0.71873(16) 0.0394(6) Uani 1 1 d .
H27A H 0.2452 0.4016 0.6877 0.059 Uiso 1 1 calc R
H27B H 0.3121 0.3930 0.7549 0.059 Uiso 1 1 calc R
H27C H 0.2849 0.4329 0.6786 0.059 Uiso 1 1 calc R
C28 C 0.28868(10) 0.44054(9) 0.86534(14) 0.0349(5) Uani 1 1 d .
H28A H 0.2532 0.4215 0.8362 0.052 Uiso 1 1 calc R
H28B H 0.2920 0.4673 0.9016 0.052 Uiso 1 1 calc R
H28C H 0.3206 0.4164 0.8999 0.052 Uiso 1 1 calc R
N2 N 0.19093(6) 0.69115(6) 0.68687(10) 0.0189(3) Uani 1 1 d .
Si2 Si 0.18557(2) 0.75521(2) 0.65903(3) 0.02029(11) Uani 1 1 d .
C29 C 0.13174(9) 0.79397(8) 0.65134(16) 0.0360(5) Uani 1 1 d .
H29A H 0.1413 0.7938 0.7061 0.054 Uiso 1 1 calc R
H29B H 0.0943 0.7785 0.6085 0.054 Uiso 1 1 calc R
H29C H 0.1315 0.8298 0.6355 0.054 Uiso 1 1 calc R
C30 C 0.25383(8) 0.78998(8) 0.73855(13) 0.0267(4) Uani 1 1 d .
H30A H 0.2853 0.7669 0.7584 0.040 Uiso 1 1 calc R
H30B H 0.2570 0.8004 0.7864 0.040 Uiso 1 1 calc R
H30C H 0.2550 0.8209 0.7126 0.040 Uiso 1 1 calc R
C31 C 0.16717(11) 0.76069(9) 0.55504(14) 0.0369(5) Uani 1 1 d .
H31A H 0.1947 0.7411 0.5567 0.055 Uiso 1 1 calc R
H31B H 0.1679 0.7973 0.5431 0.055 Uiso 1 1 calc R
H31C H 0.1293 0.7465 0.5107 0.055 Uiso 1 1 calc R
C32 C 0.36922(8) 0.68840(7) 0.84540(11) 0.0200(4) Uani 1 1 d .
H32A H 0.3576 0.7253 0.8272 0.024 Uiso 1 1 calc R
P3 P 0.377730(19) 0.657149(18) 0.78115(3) 0.01709(9) Uani 1 1 d .
P4 P 0.37573(2) 0.675455(18) 0.93231(3) 0.01814(10) Uani 1 1 d .
C33 C 0.44548(8) 0.62503(7) 0.83841(12) 0.0209(4) Uani 1 1 d .
C34 C 0.44878(9) 0.57641(8) 0.81347(14) 0.0294(4) Uani 1 1 d .
H34A H 0.4151 0.5587 0.7688 0.035 Uiso 1 1 calc R
C35 C 0.50092(10) 0.55336(9) 0.85331(17) 0.0418(6) Uani 1 1 d .
H35A H 0.5029 0.5198 0.8365 0.050 Uiso 1 1 calc R
C36 C 0.54990(9) 0.57939(10) 0.91738(16) 0.0407(6) Uani 1 1 d .
H36A H 0.5856 0.5640 0.9440 0.049 Uiso 1 1 calc R
C37 C 0.54717(9) 0.62769(9) 0.94286(15) 0.0379(5) Uani 1 1 d .
H37A H 0.5810 0.6455 0.9870 0.045 Uiso 1 1 calc R
C38 C 0.49533(9) 0.65032(8) 0.90433(13) 0.0296(4) Uani 1 1 d .
H38A H 0.4937 0.6833 0.9229 0.036 Uiso 1 1 calc R
C39 C 0.38052(8) 0.70993(7) 0.72649(11) 0.0197(4) Uani 1 1 d .
C40 C 0.42302(8) 0.71486(8) 0.72283(12) 0.0246(4) Uani 1 1 d .
H40A H 0.4541 0.6915 0.7536 0.030 Uiso 1 1 calc R
C41 C 0.42004(9) 0.75383(8) 0.67419(13) 0.0288(4) Uani 1 1 d .
H41A H 0.4489 0.7567 0.6714 0.035 Uiso 1 1 calc R
C42 C 0.37560(10) 0.78819(8) 0.63024(13) 0.0304(5) Uani 1 1 d .
H42A H 0.3742 0.8151 0.5980 0.037 Uiso 1 1 calc R
C43 C 0.33292(10) 0.78370(9) 0.63274(15) 0.0356(5) Uani 1 1 d .
H43A H 0.3022 0.8075 0.6024 0.043 Uiso 1 1 calc R
C44 C 0.33514(9) 0.74436(8) 0.67978(14) 0.0307(5) Uani 1 1 d .
H44A H 0.3052 0.7408 0.6802 0.037 Uiso 1 1 calc R
C45 C 0.44603(8) 0.65766(8) 1.02851(12) 0.0254(4) Uani 1 1 d .
C46 C 0.47500(10) 0.68426(11) 1.10446(14) 0.0411(6) Uani 1 1 d .
H46A H 0.4595 0.7152 1.1067 0.049 Uiso 1 1 calc R
C47 C 0.52657(11) 0.66563(14) 1.17710(16) 0.0572(8) Uani 1 1 d .
H47A H 0.5462 0.6840 1.2287 0.069 Uiso 1 1 calc R
C48 C 0.54926(11) 0.62122(13) 1.17491(18) 0.0582(9) Uani 1 1 d .
H48A H 0.5845 0.6088 1.2249 0.070 Uiso 1 1 calc R
C49 C 0.52122(10) 0.59429(12) 1.10040(17) 0.0479(7) Uani 1 1 d .
H49A H 0.5370 0.5632 1.0992 0.057 Uiso 1 1 calc R
C50 C 0.46997(10) 0.61250(9) 1.02723(15) 0.0346(5) Uani 1 1 d .
H50A H 0.4510 0.5941 0.9758 0.042 Uiso 1 1 calc R
C51 C 0.36047(9) 0.73845(8) 0.95258(12) 0.0250(4) Uani 1 1 d .
C52 C 0.39484(11) 0.78173(9) 0.97659(14) 0.0370(5) Uani 1 1 d .
H52A H 0.4289 0.7784 0.9865 0.044 Uiso 1 1 calc R
C53 C 0.37937(14) 0.82987(9) 0.98610(17) 0.0509(7) Uani 1 1 d .
H53A H 0.4028 0.8593 1.0021 0.061 Uiso 1 1 calc R
C54 C 0.33043(14) 0.83487(10) 0.97247(17) 0.0530(8) Uani 1 1 d .
H54A H 0.3203 0.8677 0.9798 0.064 Uiso 1 1 calc R
C55 C 0.29612(12) 0.79287(10) 0.94845(16) 0.0458(6) Uani 1 1 d .
H55A H 0.2622 0.7966 0.9389 0.055 Uiso 1 1 calc R
C56 C 0.31075(10) 0.74461(9) 0.93798(13) 0.0311(5) Uani 1 1 d .
H56A H 0.2865 0.7157 0.9207 0.037 Uiso 1 1 calc R
N3 N 0.32645(7) 0.61867(6) 0.71514(10) 0.0194(3) Uani 1 1 d .
Si3 Si 0.29692(2) 0.59749(2) 0.61588(3) 0.02311(11) Uani 1 1 d .
C57 C 0.21930(9) 0.60917(9) 0.54728(14) 0.0341(5) Uani 1 1 d .
H57A H 0.2048 0.5906 0.5704 0.051 Uiso 1 1 calc R
H57B H 0.2000 0.5965 0.4901 0.051 Uiso 1 1 calc R
H57C H 0.2123 0.6465 0.5453 0.051 Uiso 1 1 calc R
C58 C 0.30727(11) 0.52633(9) 0.61529(16) 0.0399(6) Uani 1 1 d .
H58A H 0.2979 0.5083 0.6458 0.060 Uiso 1 1 calc R
H58B H 0.3468 0.5194 0.6428 0.060 Uiso 1 1 calc R
H58C H 0.2825 0.5138 0.5569 0.060 Uiso 1 1 calc R
C59 C 0.32249(13) 0.63010(11) 0.56741(17) 0.0491(7) Uani 1 1 d .
H59A H 0.3143 0.6674 0.5617 0.074 Uiso 1 1 calc R
H59B H 0.3033 0.6152 0.5116 0.074 Uiso 1 1 calc R
H59C H 0.3634 0.6249 0.6034 0.074 Uiso 1 1 calc R
N4 N 0.33175(7) 0.63218(6) 0.91306(10) 0.0197(3) Uani 1 1 d .
Si4 Si 0.32861(2) 0.60268(2) 0.98423(3) 0.02465(12) Uani 1 1 d .
C60 C 0.25542(9) 0.57708(10) 0.92022(15) 0.0395(6) Uani 1 1 d .
H60A H 0.2482 0.5519 0.8791 0.059 Uiso 1 1 calc R
H60B H 0.2284 0.6058 0.8904 0.059 Uiso 1 1 calc R
H60C H 0.2511 0.5601 0.9574 0.059 Uiso 1 1 calc R
C61 C 0.38134(11) 0.54927(10) 1.04430(16) 0.0442(6) Uani 1 1 d .
H61A H 0.3807 0.5275 1.0054 0.066 Uiso 1 1 calc R
H61B H 0.3719 0.5280 1.0722 0.066 Uiso 1 1 calc R
H61C H 0.4191 0.5642 1.0868 0.066 Uiso 1 1 calc R
C62 C 0.34146(12) 0.64682(11) 1.06600(15) 0.0467(6) Uani 1 1 d .
H62A H 0.3781 0.6641 1.0968 0.070 Uiso 1 1 calc R
H62B H 0.3416 0.6265 1.1055 0.070 Uiso 1 1 calc R
H62C H 0.3114 0.6730 1.0385 0.070 Uiso 1 1 calc R

loop_
_atom_site_aniso_label
_atom_site_aniso_U_11
_atom_site_aniso_U_22
_atom_site_aniso_U_33
_atom_site_aniso_U_23
_atom_site_aniso_U_13
_atom_site_aniso_U_12
La1 0.01560(6) 0.01525(6) 0.01714(6) 0.00009(4) 0.01080(5) -0.00041(4)
C1 0.0187(9) 0.0198(9) 0.0249(10) 0.0008(7) 0.0123(8) -0.0001(7)
P1 0.0190(2) 0.0165(2) 0.0212(2) -0.00001(18) 0.0120(2) -0.00234(18)
P2 0.0155(2) 0.0188(2) 0.0194(2) 0.00113(18) 0.01101(19) 0.00112(17)
C2 0.0260(10) 0.0262(10) 0.0269(10) 0.0042(8) 0.0193(9) 0.0052(8)
C3 0.0316(11) 0.0389(12) 0.0302(11) -0.0005(9) 0.0215(10) -0.0013(9)
C4 0.0544(16) 0.0568(16) 0.0375(13) -0.0077(12) 0.0353(13) -0.0047(13)
C5 0.0624(18) 0.0655(18) 0.0629(18) -0.0084(15) 0.0550(17) -0.0049(15)
C6 0.0498(16) 0.0579(17) 0.0707(19) -0.0119(14) 0.0517(16) -0.0118(13)
C7 0.0343(12) 0.0383(13) 0.0463(14) -0.0060(10) 0.0313(11) -0.0037(10)
C8 0.0170(9) 0.0218(9) 0.0235(9) 0.0021(7) 0.0118(8) -0.0017(7)
C9 0.0214(10) 0.0261(10) 0.0316(11) 0.0006(8) 0.0139(9) 0.0019(8)
C10 0.0217(10) 0.0310(12) 0.0355(12) 0.0090(9) 0.0095(10) 0.0038(9)
C11 0.0257(11) 0.0414(13) 0.0259(11) 0.0095(10) 0.0078(9) -0.0087(10)
C12 0.0354(12) 0.0436(13) 0.0241(11) 0.0000(9) 0.0183(10) -0.0086(10)
C13 0.0262(10) 0.0329(11) 0.0282(11) 0.0037(9) 0.0185(9) 0.0004(9)
C14 0.0200(9) 0.0251(10) 0.0240(10) 0.0012(8) 0.0125(8) -0.0051(8)
C15 0.0320(11) 0.0348(12) 0.0353(12) -0.0087(9) 0.0227(10) -0.0122(9)
C16 0.0542(16) 0.0621(17) 0.0430(14) -0.0143(12) 0.0391(14) -0.0229(13)
C17 0.0554(16) 0.0538(16) 0.0439(15) -0.0008(12) 0.0345(14) -0.0238(13)
C18 0.0466(15) 0.0329(13) 0.0508(15) 0.0036(11) 0.0304(13) -0.0126(11)
C19 0.0344(12) 0.0252(11) 0.0399(13) -0.0004(9) 0.0248(11) -0.0073(9)
C20 0.0322(11) 0.0202(10) 0.0238(10) -0.0002(8) 0.0155(9) -0.0076(8)
C21 0.0323(12) 0.0568(16) 0.0291(12) -0.0050(11) 0.0151(11) -0.0155(11)
C22 0.0428(15) 0.069(2) 0.0306(13) -0.0044(13) 0.0113(12) -0.0286(14)
C23 0.080(2) 0.0480(16) 0.0293(13) -0.0101(11) 0.0295(15) -0.0284(15)
C24 0.080(2) 0.0336(13) 0.0366(14) -0.0014(10) 0.0395(15) -0.0022(13)
C25 0.0478(14) 0.0261(11) 0.0303(11) 0.0023(9) 0.0256(11) 0.0014(10)
N1 0.0209(8) 0.0155(8) 0.0253(8) 0.0011(6) 0.0147(7) -0.0004(6)
Si1 0.0264(3) 0.0174(3) 0.0293(3) 0.0048(2) 0.0177(3) 0.0042(2)
C26 0.0266(11) 0.0381(13) 0.0388(13) 0.0084(10) 0.0196(10) 0.0057(9)
C27 0.0547(15) 0.0207(11) 0.0473(14) 0.0055(10) 0.0355(13) 0.0099(10)
C28 0.0360(12) 0.0286(11) 0.0327(12) 0.0095(9) 0.0194(10) 0.0024(9)
N2 0.0167(7) 0.0172(7) 0.0207(8) 0.0013(6) 0.0115(7) 0.0001(6)
Si2 0.0227(3) 0.0164(2) 0.0206(3) 0.00170(19) 0.0137(2) 0.00147(19)
C29 0.0319(12) 0.0221(11) 0.0538(15) 0.0008(10) 0.0281(12) 0.0048(9)
C30 0.0269(10) 0.0199(10) 0.0310(11) -0.0006(8) 0.0181(9) -0.0007(8)
C31 0.0506(14) 0.0321(12) 0.0274(11) 0.0027(9) 0.0254(11) -0.0019(10)
C32 0.0219(9) 0.0209(9) 0.0188(9) 0.0006(7) 0.0140(8) 0.0011(7)
P3 0.0163(2) 0.0174(2) 0.0185(2) 0.00028(17) 0.01182(19) 0.00010(17)
P4 0.0175(2) 0.0195(2) 0.0160(2) -0.00054(17) 0.01045(19) -0.00015(18)
C33 0.0207(9) 0.0202(9) 0.0247(10) 0.0042(7) 0.0161(8) 0.0024(7)
C34 0.0228(10) 0.0229(10) 0.0374(12) -0.0029(9) 0.0176(9) -0.0010(8)
C35 0.0338(12) 0.0291(12) 0.0566(16) -0.0008(11) 0.0272(12) 0.0083(10)
C36 0.0226(11) 0.0393(13) 0.0494(14) 0.0071(11) 0.0191(11) 0.0102(9)
C37 0.0196(10) 0.0394(13) 0.0375(13) -0.0007(10) 0.0114(10) -0.0008(9)
C38 0.0246(10) 0.0282(11) 0.0303(11) -0.0009(9) 0.0156(9) 0.0009(8)
C39 0.0213(9) 0.0200(9) 0.0192(9) -0.0010(7) 0.0139(8) -0.0022(7)
C40 0.0196(9) 0.0290(10) 0.0236(10) 0.0010(8) 0.0135(8) -0.0027(8)
C41 0.0271(10) 0.0360(12) 0.0239(10) -0.0018(8) 0.0171(9) -0.0091(9)
C42 0.0440(13) 0.0249(10) 0.0244(10) 0.0002(8) 0.0233(10) -0.0053(9)
C43 0.0448(13) 0.0327(12) 0.0358(12) 0.0128(9) 0.0293(11) 0.0148(10)
C44 0.0355(12) 0.0314(11) 0.0371(12) 0.0093(9) 0.0290(11) 0.0102(9)
C45 0.0177(9) 0.0353(11) 0.0191(9) 0.0051(8) 0.0104(8) -0.0011(8)
C46 0.0294(12) 0.0545(15) 0.0250(11) -0.0021(10) 0.0116(10) -0.0045(11)
C47 0.0318(14) 0.087(2) 0.0254(13) 0.0019(13) 0.0069(11) -0.0050(14)
C48 0.0212(12) 0.096(3) 0.0358(15) 0.0245(15) 0.0094(11) 0.0077(13)
C49 0.0328(13) 0.0624(18) 0.0492(16) 0.0251(13) 0.0273(13) 0.0200(12)
C50 0.0287(11) 0.0444(13) 0.0296(11) 0.0109(10) 0.0186(10) 0.0085(10)
C51 0.0330(11) 0.0229(10) 0.0199(9) -0.0019(7) 0.0178(9) 0.0013(8)
C52 0.0487(14) 0.0300(12) 0.0342(12) -0.0085(9) 0.0281(12) -0.0095(10)
C53 0.081(2) 0.0248(12) 0.0450(15) -0.0097(10) 0.0405(16) -0.0093(13)
C54 0.083(2) 0.0309(13) 0.0443(15) 0.0015(11) 0.0419(16) 0.0179(14)
C55 0.0582(17) 0.0469(15) 0.0403(14) 0.0070(11) 0.0359(13) 0.0220(13)
C56 0.0364(12) 0.0317(11) 0.0271(11) 0.0023(9) 0.0217(10) 0.0072(9)
N3 0.0204(8) 0.0203(8) 0.0202(8) -0.0019(6) 0.0145(7) -0.0015(6)
Si3 0.0254(3) 0.0257(3) 0.0229(3) -0.0059(2) 0.0179(2) -0.0052(2)
C57 0.0274(11) 0.0359(12) 0.0247(11) -0.0024(9) 0.0111(9) -0.0004(9)
C58 0.0417(13) 0.0345(13) 0.0423(14) -0.0151(10) 0.0271(12) -0.0019(10)
C59 0.0672(18) 0.0603(17) 0.0422(14) -0.0249(12) 0.0457(15) -0.0333(14)
N4 0.0206(8) 0.0201(8) 0.0183(8) 0.0009(6) 0.0126(7) -0.0011(6)
Si4 0.0235(3) 0.0289(3) 0.0207(3) 0.0050(2) 0.0142(2) -0.0002(2)
C60 0.0301(12) 0.0486(14) 0.0350(12) 0.0090(11) 0.0193(11) -0.0073(10)
C61 0.0420(14) 0.0497(15) 0.0442(14) 0.0271(12) 0.0299(12) 0.0154(12)
C62 0.0639(17) 0.0542(16) 0.0343(13) -0.0042(11) 0.0375(14) -0.0078(13)

loop_
_atom_type_symbol
_atom_type_description
_atom_type_scat_dispersion_real
_atom_type_scat_dispersion_imag
_atom_type_scat_source
C C 0.0033 0.0016 'International Tables Vol C Tables 4.2.6.8 and 6.1.1.4'
H H 0.0000 0.0000 'International Tables Vol C Tables 4.2.6.8 and 6.1.1.4'
N N 0.0061 0.0033 'International Tables Vol C Tables 4.2.6.8 and 6.1.1.4'
Si Si 0.0817 0.0704 'International Tables Vol C Tables 4.2.6.8 and 6.1.1.4'
P P 0.1023 0.0942 'International Tables Vol C Tables 4.2.6.8 and 6.1.1.4'
La La -0.2871 2.4523 'International Tables Vol C Tables 4.2.6.8 and 6.1.1.4'

loop_
_geom_angle_atom_site_label_1
_geom_angle_atom_site_label_2
_geom_angle_atom_site_label_3
_geom_angle
C1 La1 N4 118.99(6)
C1 La1 N3 132.95(6)
N4 La1 N3 106.61(5)
C1 La1 N2 62.82(5)
N4 La1 N2 107.54(5)
N3 La1 N2 115.04(5)
C1 La1 N1 61.96(6)
N4 La1 N1 106.67(5)
N3 La1 N1 95.58(5)
N2 La1 N1 123.91(5)
C1 La1 C32 159.65(6)
N4 La1 C32 58.91(5)
N3 La1 C32 58.60(5)
N2 La1 C32 97.67(5)
N1 La1 C32 138.17(5)
P2 C1 P1 163.60(14)
P2 C1 La1 95.26(8)
P1 C1 La1 96.34(8)
N1 P1 C1 106.90(9)
N1 P1 C14 111.20(9)
C1 P1 C14 114.75(10)
N1 P1 C20 111.44(9)
C1 P1 C20 113.41(10)
C14 P1 C20 99.15(9)
N2 P2 C1 108.02(9)
N2 P2 C8 111.20(8)
C1 P2 C8 114.31(9)
N2 P2 C2 109.40(9)
C1 P2 C2 110.03(10)
C8 P2 C2 103.78(9)
C3 C2 C7 118.8(2)
C3 C2 P2 120.23(16)
C7 C2 P2 120.53(16)
C2 C3 C4 120.3(2)
C5 C4 C3 120.1(2)
C4 C5 C6 120.1(2)
C5 C6 C7 120.0(2)
C6 C7 C2 120.7(2)
C9 C8 C13 118.09(19)
C9 C8 P2 124.23(16)
C13 C8 P2 117.68(15)
C10 C9 C8 120.5(2)
C11 C10 C9 120.3(2)
C10 C11 C12 120.1(2)
C13 C12 C11 119.8(2)
C12 C13 C8 121.1(2)
C15 C14 C19 119.12(19)
C15 C14 P1 120.78(16)
C19 C14 P1 120.09(16)
C14 C15 C16 120.0(2)
C17 C16 C15 120.4(2)
C18 C17 C16 120.0(2)
C17 C18 C19 119.9(2)
C18 C19 C14 120.6(2)
C25 C20 C21 118.9(2)
C25 C20 P1 122.73(17)
C21 C20 P1 118.33(18)
C22 C21 C20 120.2(3)
C23 C22 C21 120.0(3)
C24 C23 C22 120.2(2)
C23 C24 C25 119.9(3)
C20 C25 C24 120.8(2)
P1 N1 Si1 136.34(10)
P1 N1 La1 94.51(7)
Si1 N1 La1 125.30(8)
N1 Si1 C26 106.26(9)
N1 Si1 C27 113.77(10)
C26 Si1 C27 108.17(12)
N1 Si1 C28 115.44(10)
C26 Si1 C28 106.17(11)
C27 Si1 C28 106.58(11)
P2 N2 Si2 127.49(9)
P2 N2 La1 93.79(7)
Si2 N2 La1 137.25(8)
N2 Si2 C31 110.94(9)
N2 Si2 C30 110.93(8)
C31 Si2 C30 107.61(10)
N2 Si2 C29 114.82(9)
C31 Si2 C29 106.99(11)
C30 Si2 C29 105.15(10)
P4 C32 P3 139.43(12)
P4 C32 La1 83.04(7)
P3 C32 La1 83.93(7)
N3 P3 C32 112.30(9)
N3 P3 C33 111.46(9)
C32 P3 C33 114.05(9)
N3 P3 C39 110.67(8)
C32 P3 C39 104.00(9)
C33 P3 C39 103.72(9)
N4 P4 C32 112.48(9)
N4 P4 C45 108.64(9)
C32 P4 C45 115.93(9)
N4 P4 C51 111.21(9)
C32 P4 C51 102.09(9)
C45 P4 C51 106.14(10)
C34 C33 C38 118.89(18)
C34 C33 P3 120.45(15)
C38 C33 P3 120.51(15)
C33 C34 C35 120.6(2)
C36 C35 C34 119.8(2)
C37 C36 C35 120.2(2)
C36 C37 C38 120.2(2)
C37 C38 C33 120.4(2)
C40 C39 C44 118.45(18)
C40 C39 P3 123.32(15)
C44 C39 P3 117.97(15)
C41 C40 C39 120.19(19)
C42 C41 C40 120.42(19)
C41 C42 C43 120.17(19)
C42 C43 C44 119.6(2)
C43 C44 C39 121.1(2)
C46 C45 C50 118.6(2)
C46 C45 P4 123.54(18)
C50 C45 P4 117.66(16)
C47 C46 C45 120.1(3)
C48 C47 C46 120.6(3)
C47 C48 C49 120.2(2)
C48 C49 C50 120.0(3)
C49 C50 C45 120.5(2)
C56 C51 C52 118.6(2)
C56 C51 P4 118.77(16)
C52 C51 P4 122.43(17)
C53 C52 C51 120.2(2)
C54 C53 C52 120.2(3)
C55 C54 C53 120.4(2)
C54 C55 C56 120.2(3)
C51 C56 C55 120.5(2)
P3 N3 Si3 132.82(10)
P3 N3 La1 104.85(7)
Si3 N3 La1 118.66(8)
N3 Si3 C59 116.02(10)
N3 Si3 C58 111.23(10)
C59 Si3 C58 107.44(12)
N3 Si3 C57 105.92(9)
C59 Si3 C57 108.55(13)
C58 Si3 C57 107.34(11)
P4 N4 Si4 127.78(10)
P4 N4 La1 104.70(7)
Si4 N4 La1 127.48(8)
N4 Si4 C60 105.91(9)
N4 Si4 C61 112.19(10)
C60 Si4 C61 110.70(12)
N4 Si4 C62 115.24(10)
C60 Si4 C62 107.30(13)
C61 Si4 C62 105.44(13)

loop_
_geom_bond_atom_site_label_1
_geom_bond_atom_site_label_2
_geom_bond_distance
La1 C1 2.5119(19)
La1 N4 2.5238(15)
La1 N3 2.5541(15)
La1 N2 2.5621(15)
La1 N1 2.5783(15)
La1 C32 3.0463(19)
C1 P2 1.6418(19)
C1 P1 1.6438(19)
P1 N1 1.6186(16)
P1 C14 1.827(2)
P1 C20 1.832(2)
P2 N2 1.6268(16)
P2 C8 1.8235(19)
P2 C2 1.827(2)
C2 C3 1.386(3)
C2 C7 1.389(3)
C3 C4 1.394(3)
C4 C5 1.374(4)
C5 C6 1.377(4)
C6 C7 1.385(3)
C8 C9 1.397(3)
C8 C13 1.398(3)
C9 C10 1.391(3)
C10 C11 1.374(4)
C11 C12 1.384(3)
C12 C13 1.382(3)
C14 C15 1.377(3)
C14 C19 1.398(3)
C15 C16 1.392(3)
C16 C17 1.379(4)
C17 C18 1.375(4)
C18 C19 1.382(3)
C20 C25 1.380(3)
C20 C21 1.395(3)
C21 C22 1.390(3)
C22 C23 1.379(4)
C23 C24 1.375(4)
C24 C25 1.390(3)
N1 Si1 1.7076(16)
Si1 C26 1.872(2)
Si1 C27 1.873(2)
Si1 C28 1.875(2)
N2 Si2 1.7208(16)
Si2 C31 1.865(2)
Si2 C30 1.865(2)
Si2 C29 1.876(2)
C32 P4 1.7333(18)
C32 P3 1.7383(18)
P3 N3 1.6006(16)
P3 C33 1.8142(19)
P3 C39 1.8189(19)
P4 N4 1.6055(16)
P4 C45 1.818(2)
P4 C51 1.820(2)
C33 C34 1.387(3)
C33 C38 1.394(3)
C34 C35 1.390(3)
C35 C36 1.380(3)
C36 C37 1.379(3)
C37 C38 1.383(3)
C39 C40 1.393(3)
C39 C44 1.393(3)
C40 C41 1.391(3)
C41 C42 1.374(3)
C42 C43 1.380(3)
C43 C44 1.385(3)
C45 C46 1.392(3)
C45 C50 1.394(3)
C46 C47 1.391(3)
C47 C48 1.364(4)
C48 C49 1.378(4)
C49 C50 1.386(3)
C51 C56 1.388(3)
C51 C52 1.395(3)
C52 C53 1.393(3)
C53 C54 1.372(4)
C54 C55 1.367(4)
C55 C56 1.392(3)
N3 Si3 1.7237(16)
Si3 C59 1.862(2)
Si3 C58 1.862(2)
Si3 C57 1.868(2)
N4 Si4 1.7386(16)
Si4 C60 1.860(2)
Si4 C61 1.865(2)
Si4 C62 1.871(2)
